data_7055875
loop_
_publ_author_name
'Li, Wei'
'Bai, Sheng-Di'
'Su, Feng'
'Yuan, Shi-Fang'
'Duan, Xin-E'
'Liu, Dian-Sheng'

_publ_section_title
;
 Zirconium complexes based on an ethylene linked amidinate--amido ligand:
 synthesis, characterization and ethylene polymerization
;
_journal_issue 2
_journal_name_full 'New J. Chem.'
_journal_page_first 661
_journal_paper_doi 10.1039/C6NJ02537D
_journal_volume 41
_journal_year 2017
_chemical_formula_sum 'C34 H64 Li4 N4 O3 Si2'
_chemical_formula_weight 660.83
_space_group_crystal_system triclinic
_space_group_IT_number 2
_space_group_name_Hall '-P 1'
_space_group_name_H-M_alt 'P -1'
_symmetry_space_group_name_Hall '-P 1'
_symmetry_space_group_name_H-M 'P -1'
_atom_sites_solution_hydrogens geom
_audit_creation_method SHELXL-2014/7
_audit_update_record
;
2016-06-17 deposited with the CCDC.
2016-11-24 downloaded from the CCDC.
;
_cell_angle_alpha 89.852(5)
_cell_angle_beta 77.833(4)
_cell_angle_gamma 77.133(4)
_cell_formula_units_Z 2
_cell_length_a 12.156(3)
_cell_length_b 13.583(3)
_cell_length_c 13.801(3)
_cell_measurement_reflns_used 2632
_cell_measurement_temperature 194(2)
_cell_measurement_theta_max 22.18
_cell_measurement_theta_min 2.36
_cell_volume 2169.3(9)
_computing_cell_refinement 'Bruker SAINT'
_computing_data_collection 'Bruker APEX2'
_computing_data_reduction 'Bruker SAINT'
_computing_molecular_graphics 'Bruker SHELXTL'
_computing_publication_material 'Bruker SHELXTL'
_computing_structure_refinement 'SHELXL-2014/7 (Sheldrick, 2014)'
_computing_structure_solution 'SHELXS-97 (Sheldrick, 2008)'
_diffrn_ambient_temperature 194(2)
_diffrn_measured_fraction_theta_full 0.997
_diffrn_measured_fraction_theta_max 0.978
_diffrn_measurement_device_type 'Bruker APEX-II CCD'
_diffrn_measurement_method '\f and \w scans'
_diffrn_radiation_type MoK\a
_diffrn_radiation_wavelength 0.71073
_diffrn_reflns_av_R_equivalents 0.0306
_diffrn_reflns_av_unetI/netI 0.0801
_diffrn_reflns_Laue_measured_fraction_full 0.997
_diffrn_reflns_Laue_measured_fraction_max 0.978
_diffrn_reflns_limit_h_max 16
_diffrn_reflns_limit_h_min -16
_diffrn_reflns_limit_k_max 18
_diffrn_reflns_limit_k_min -12
_diffrn_reflns_limit_l_max 14
_diffrn_reflns_limit_l_min -18
_diffrn_reflns_number 15358
_diffrn_reflns_point_group_measured_fraction_full 0.997
_diffrn_reflns_point_group_measured_fraction_max 0.978
_diffrn_reflns_theta_full 25.242
_diffrn_reflns_theta_max 28.272
_diffrn_reflns_theta_min 1.760
_exptl_absorpt_coefficient_mu 0.114
_exptl_absorpt_correction_type none
_exptl_crystal_colour colorless
_exptl_crystal_density_diffrn 1.012
_exptl_crystal_description block
_exptl_crystal_F_000 720
_exptl_crystal_size_max 0.450
_exptl_crystal_size_mid 0.400
_exptl_crystal_size_min 0.370
_refine_diff_density_max 1.201
_refine_diff_density_min -1.061
_refine_diff_density_rms 0.095
_refine_ls_extinction_method none
_refine_ls_goodness_of_fit_ref 1.060
_refine_ls_hydrogen_treatment constr
_refine_ls_matrix_type full
_refine_ls_number_parameters 435
_refine_ls_number_reflns 10511
_refine_ls_number_restraints 91
_refine_ls_restrained_S_all 1.098
_refine_ls_R_factor_all 0.2153
_refine_ls_R_factor_gt 0.1310
_refine_ls_shift/su_max 0.010
_refine_ls_shift/su_mean 0.002
_refine_ls_structure_factor_coef Fsqd
_refine_ls_weighting_details 'w=1/[\s^2^(Fo^2^)+(0.2510P)^2^+1.0198P] where P=(Fo^2^+2Fc^2^)/3'
_refine_ls_weighting_scheme calc
_refine_ls_wR_factor_gt 0.3824
_refine_ls_wR_factor_ref 0.4519
_reflns_Friedel_coverage 0.000
_reflns_number_gt 4504
_reflns_number_total 10511
_reflns_threshold_expression 'I > 2\s(I)'
_cod_data_source_file c6nj02537d2.cif
_cod_data_source_block s1141b
_cod_depositor_comments 'Adding full bibliography for 7055872--7055876.cif.'
_cod_database_code 7055875
_shelx_shelxl_version_number 2014/7
_shelx_space_group_comment
; 
The symmetry employed for this shelxl refinement is uniquely defined 
by the following loop, which should always be used as a source of 
symmetry information in preference to the above space-group names. 
They are only intended as comments. 
;
_shelx_estimated_absorpt_t_min 0.951
_shelx_estimated_absorpt_t_max 0.959

loop_
_space_group_symop_operation_xyz
'x, y, z'
'-x, -y, -z'

loop_
_atom_site_label
_atom_site_type_symbol
_atom_site_fract_x
_atom_site_fract_y
_atom_site_fract_z
_atom_site_U_iso_or_equiv
_atom_site_adp_type
_atom_site_occupancy
_atom_site_site_symmetry_order
_atom_site_calc_flag
_atom_site_refinement_flags_posn
_atom_site_refinement_flags_adp
Si1 Si 1.04519(8) 0.22837(9) 0.09033(8) 0.0700(3) Uani 1 1 d . .
Si2 Si 0.74881(9) 0.52679(7) 0.30652(7) 0.0642(3) Uani 1 1 d . .
O1 O 0.5548(3) 0.0814(3) 0.3243(4) 0.1495(6) Uani 1 1 d . U
O2 O 0.7886(4) 0.3018(3) -0.0624(3) 0.1228(6) Uani 1 1 d . U
O3 O 0.8730(3) 0.3412(3) 0.5084(3) 0.1143(5) Uani 1 1 d . U
N1 N 0.7964(2) 0.16540(19) 0.3478(2) 0.0536(7) Uani 1 1 d . .
N2 N 0.9142(2) 0.2042(2) 0.13817(19) 0.0551(7) Uani 1 1 d . .
N3 N 0.6309(2) 0.2803(2) 0.18984(19) 0.0557(7) Uani 1 1 d . .
N4 N 0.7156(2) 0.41232(19) 0.32192(19) 0.0529(7) Uani 1 1 d . .
C1 C 0.7698(3) 0.1463(2) 0.4464(2) 0.0554(8) Uani 1 1 d . .
C2 C 0.6654(3) 0.2002(3) 0.5054(3) 0.0675(10) Uani 1 1 d . .
H2 H 0.6141 0.2475 0.4753 0.081 Uiso 1 1 calc R U
C3 C 0.6339(4) 0.1865(3) 0.6080(3) 0.0824(12) Uani 1 1 d . .
H3 H 0.5634 0.2256 0.6461 0.099 Uiso 1 1 calc R U
C4 C 0.7043(4) 0.1170(3) 0.6526(3) 0.0880(12) Uani 1 1 d . .
H4 H 0.6831 0.1069 0.7216 0.106 Uiso 1 1 calc R U
C5 C 0.8051(4) 0.0628(3) 0.5968(3) 0.0842(12) Uani 1 1 d . .
H5 H 0.8546 0.0149 0.6280 0.101 Uiso 1 1 calc R U
C6 C 0.8380(3) 0.0746(3) 0.4973(3) 0.0696(10) Uani 1 1 d . .
H6 H 0.9086 0.0336 0.4612 0.084 Uiso 1 1 calc R U
C7 C 0.9047(3) 0.1005(2) 0.2917(3) 0.0604(9) Uani 1 1 d . .
H7A H 0.9083 0.0299 0.3111 0.072 Uiso 1 1 calc R U
H7B H 0.9709 0.1219 0.3097 0.072 Uiso 1 1 calc R U
C8 C 0.9163(3) 0.1045(2) 0.1798(3) 0.0620(9) Uani 1 1 d . .
H8A H 0.9898 0.0580 0.1473 0.074 Uiso 1 1 calc R U
H8B H 0.8527 0.0787 0.1622 0.074 Uiso 1 1 calc R U
C9 C 1.1395(4) 0.2298(5) 0.1814(4) 0.124(2) Uani 1 1 d . .
H9A H 1.0955 0.2733 0.2396 0.185 Uiso 1 1 calc R U
H9B H 1.2068 0.2559 0.1502 0.185 Uiso 1 1 calc R U
H9C H 1.1654 0.1609 0.2020 0.185 Uiso 1 1 calc R U
C10 C 1.1375(4) 0.1325(5) -0.0074(4) 0.125(2) Uani 1 1 d . .
H10A H 1.1281 0.0648 0.0119 0.187 Uiso 1 1 calc R U
H10B H 1.2186 0.1354 -0.0148 0.187 Uiso 1 1 calc R U
H10C H 1.1140 0.1469 -0.0707 0.187 Uiso 1 1 calc R U
C11 C 1.0209(5) 0.3546(4) 0.0333(4) 0.1076(17) Uani 1 1 d . .
H11A H 1.0065 0.3467 -0.0332 0.161 Uiso 1 1 calc R U
H11B H 1.0896 0.3824 0.0285 0.161 Uiso 1 1 calc R U
H11C H 0.9540 0.4007 0.0747 0.161 Uiso 1 1 calc R U
C12 C 0.5877(3) 0.2436(3) 0.1177(3) 0.0657(10) Uani 1 1 d . .
C13 C 0.6370(3) 0.1414(3) 0.0790(3) 0.0740(11) Uani 1 1 d . .
H13 H 0.6995 0.1021 0.1034 0.089 Uiso 1 1 calc R U
C14 C 0.5956(4) 0.0989(4) 0.0071(4) 0.1001(15) Uani 1 1 d . .
H14 H 0.6288 0.0302 -0.0143 0.120 Uiso 1 1 calc R U
C15 C 0.5106(4) 0.1507(4) -0.0336(4) 0.1096(16) Uani 1 1 d . .
H15 H 0.4863 0.1209 -0.0852 0.132 Uiso 1 1 calc R U
C16 C 0.4589(4) 0.2500(4) 0.0023(4) 0.1081(16) Uani 1 1 d . .
H16 H 0.3965 0.2870 -0.0239 0.130 Uiso 1 1 calc R U
C17 C 0.4966(3) 0.2969(4) 0.0764(3) 0.0864(13) Uani 1 1 d . .
H17 H 0.4602 0.3648 0.0985 0.104 Uiso 1 1 calc R U
C18 C 0.5669(3) 0.3832(3) 0.2286(3) 0.0640(10) Uani 1 1 d . .
H18A H 0.4829 0.3868 0.2397 0.077 Uiso 1 1 calc R U
H18B H 0.5858 0.4325 0.1784 0.077 Uiso 1 1 calc R U
C19 C 0.5953(3) 0.4123(3) 0.3251(3) 0.0603(9) Uani 1 1 d . .
H19A H 0.5481 0.4808 0.3476 0.072 Uiso 1 1 calc R U
H19B H 0.5712 0.3652 0.3758 0.072 Uiso 1 1 calc R U
C20 C 0.7163(5) 0.5912(4) 0.1922(4) 0.1098(17) Uani 1 1 d . .
H20A H 0.7444 0.5427 0.1351 0.165 Uiso 1 1 calc R U
H20B H 0.7550 0.6475 0.1807 0.165 Uiso 1 1 calc R U
H20C H 0.6327 0.6169 0.2011 0.165 Uiso 1 1 calc R U
C21 C 0.6665(5) 0.6221(3) 0.4119(4) 0.1096(19) Uani 1 1 d . .
H21A H 0.6082 0.6727 0.3882 0.164 Uiso 1 1 calc R U
H21B H 0.7204 0.6556 0.4350 0.164 Uiso 1 1 calc R U
H21C H 0.6284 0.5872 0.4667 0.164 Uiso 1 1 calc R U
C22 C 0.9055(4) 0.5113(4) 0.3040(4) 0.1059(16) Uani 1 1 d . .
H22A H 0.9185 0.5024 0.3715 0.159 Uiso 1 1 calc R U
H22B H 0.9307 0.5716 0.2776 0.159 Uiso 1 1 calc R U
H22C H 0.9497 0.4518 0.2617 0.159 Uiso 1 1 calc R U
Li1 Li 0.6505(5) 0.1723(5) 0.2913(5) 0.0690(16) Uani 1 1 d . .
Li2 Li 0.7917(5) 0.2482(5) 0.0656(4) 0.0677(17) Uani 1 1 d . .
Li3 Li 0.7841(5) 0.3176(4) 0.4113(4) 0.0656(15) Uani 1 1 d . .
Li4 Li 0.7889(4) 0.2875(4) 0.2381(4) 0.0538(13) Uani 1 1 d . .
C35 C 0.3841(6) 0.1872(5) 0.3533(6) 0.1606(14) Uani 1 1 d . U
H35A H 0.4248 0.2278 0.3814 0.193 Uiso 1 1 calc R U
H35B H 0.3044 0.2119 0.3537 0.193 Uiso 1 1 calc R U
C34 C 0.4347(5) 0.1023(5) 0.3162(6) 0.1524(7) Uani 1 1 d . U
H34 H 0.4002 0.0573 0.2867 0.183 Uiso 1 1 calc R U
C38 C 1.0105(5) 0.2811(5) 0.4779(4) 0.1223(7) Uani 1 1 d D U
H38A H 1.0218 0.2391 0.4164 0.147 Uiso 1 1 calc R U
H38B H 1.0575 0.3322 0.4618 0.147 Uiso 1 1 calc R U
C39 C 1.0539(6) 0.2199(5) 0.5468(5) 0.1397(12) Uani 1 1 d D U
H39A H 0.9987 0.2327 0.6108 0.210 Uiso 1 1 calc R U
H39B H 1.1273 0.2343 0.5539 0.210 Uiso 1 1 calc R U
H39C H 1.0666 0.1489 0.5249 0.210 Uiso 1 1 calc R U
C41 C 0.7350(5) 0.4310(5) 0.6064(4) 0.1196(12) Uani 1 1 d . U
H41A H 0.7041 0.4444 0.5464 0.179 Uiso 1 1 calc R U
H41B H 0.7072 0.4909 0.6519 0.179 Uiso 1 1 calc R U
H41C H 0.7091 0.3734 0.6388 0.179 Uiso 1 1 calc R U
C40 C 0.8526(5) 0.4094(5) 0.5814(4) 0.1209(7) Uani 1 1 d . U
H40A H 0.8821 0.4698 0.5588 0.145 Uiso 1 1 calc R U
H40B H 0.8869 0.3814 0.6374 0.145 Uiso 1 1 calc R U
C45 C 0.8729(6) 0.1628(5) -0.1432(4) 0.1339(13) Uani 1 1 d . U
H45A H 0.9396 0.1529 -0.1991 0.201 Uiso 1 1 calc R U
H45B H 0.8324 0.1081 -0.1452 0.201 Uiso 1 1 calc R U
H45C H 0.8992 0.1622 -0.0808 0.201 Uiso 1 1 calc R U
C42 C 0.7104(6) 0.4162(4) -0.0657(4) 0.1282(7) Uani 1 1 d . U
H42A H 0.6516 0.4148 -0.1053 0.154 Uiso 1 1 calc R U
H42B H 0.6698 0.4420 0.0024 0.154 Uiso 1 1 calc R U
C43 C 0.7836(6) 0.4821(5) -0.1096(4) 0.1381(12) Uani 1 1 d . U
H43A H 0.8574 0.4638 -0.0886 0.207 Uiso 1 1 calc R U
H43B H 0.7454 0.5523 -0.0879 0.207 Uiso 1 1 calc R U
H43C H 0.7975 0.4748 -0.1821 0.207 Uiso 1 1 calc R U
C44 C 0.7960(6) 0.2577(5) -0.1497(4) 0.1282(7) Uani 1 1 d . U
H44A H 0.8288 0.2964 -0.2050 0.154 Uiso 1 1 calc R U
H44B H 0.7198 0.2488 -0.1581 0.154 Uiso 1 1 calc R U
C37 C 0.6813(6) -0.0798(5) 0.2883(6) 0.1729(14) Uani 1 1 d D U
H37A H 0.6443 -0.0952 0.2354 0.259 Uiso 1 1 calc R U
H37B H 0.7161 -0.1429 0.3157 0.259 Uiso 1 1 calc R U
H37C H 0.7415 -0.0436 0.2612 0.259 Uiso 1 1 calc R U
C36 C 0.5857(5) -0.0099(5) 0.3752(6) 0.1603(8) Uani 1 1 d D U
H36A H 0.5185 -0.0404 0.3982 0.192 Uiso 1 1 calc R U
H36B H 0.6189 0.0023 0.4324 0.192 Uiso 1 1 calc R U

loop_
_atom_site_aniso_label
_atom_site_aniso_U_11
_atom_site_aniso_U_22
_atom_site_aniso_U_33
_atom_site_aniso_U_23
_atom_site_aniso_U_13
_atom_site_aniso_U_12
Si1 0.0503(5) 0.0847(7) 0.0675(6) -0.0062(5) -0.0005(4) -0.0113(4)
Si2 0.0764(6) 0.0529(5) 0.0614(5) 0.0000(4) -0.0119(5) -0.0136(4)
O1 0.1112(8) 0.1325(9) 0.2218(11) 0.0176(9) -0.0320(10) -0.0666(9)
O2 0.1579(10) 0.1341(8) 0.0797(9) 0.0093(8) -0.0284(9) -0.0374(9)
O3 0.1202(8) 0.1398(10) 0.1041(9) 0.0016(8) -0.0411(8) -0.0574(8)
N1 0.0489(12) 0.0472(13) 0.0642(14) 0.0087(11) -0.0171(11) -0.0048(10)
N2 0.0456(12) 0.0549(14) 0.0584(14) 0.0005(12) -0.0078(11) -0.0010(11)
N3 0.0440(12) 0.0596(15) 0.0630(14) 0.0007(12) -0.0205(10) -0.0020(11)
N4 0.0502(13) 0.0515(13) 0.0528(13) -0.0011(11) -0.0091(11) -0.0046(11)
C1 0.0565(15) 0.0506(15) 0.0672(18) 0.0108(14) -0.0224(13) -0.0207(12)
C2 0.0600(17) 0.076(2) 0.069(2) 0.0127(17) -0.0179(15) -0.0186(15)
C3 0.078(2) 0.096(3) 0.074(2) 0.010(2) -0.003(2) -0.0343(19)
C4 0.104(3) 0.107(3) 0.072(2) 0.028(2) -0.0304(19) -0.053(2)
C5 0.090(2) 0.088(2) 0.086(2) 0.030(2) -0.034(2) -0.0306(19)
C6 0.0680(18) 0.072(2) 0.078(2) 0.0195(17) -0.0307(16) -0.0214(15)
C7 0.0532(16) 0.0517(17) 0.075(2) 0.0108(15) -0.0216(14) -0.0019(13)
C8 0.0546(17) 0.0515(17) 0.075(2) -0.0057(15) -0.0134(15) -0.0018(14)
C9 0.073(2) 0.205(5) 0.111(3) 0.025(4) -0.035(2) -0.056(3)
C10 0.074(3) 0.163(5) 0.106(4) -0.028(3) 0.022(3) 0.000(3)
C11 0.109(3) 0.101(3) 0.105(3) 0.013(3) 0.009(3) -0.038(2)
C12 0.0491(15) 0.083(2) 0.070(2) 0.0080(17) -0.0202(14) -0.0194(14)
C13 0.0690(19) 0.075(2) 0.085(2) 0.0000(18) -0.0334(16) -0.0148(16)
C14 0.092(3) 0.107(3) 0.108(3) -0.027(2) -0.029(2) -0.031(2)
C15 0.108(3) 0.143(4) 0.099(3) -0.004(3) -0.054(2) -0.043(3)
C16 0.087(2) 0.146(4) 0.106(3) 0.004(3) -0.0568(19) -0.025(3)
C17 0.068(2) 0.108(3) 0.090(2) 0.008(2) -0.0412(17) -0.011(2)
C18 0.0467(15) 0.067(2) 0.076(2) 0.0027(17) -0.0215(14) -0.0016(14)
C19 0.0501(16) 0.0601(18) 0.0632(18) 0.0001(15) -0.0102(14) 0.0010(14)
C20 0.150(4) 0.090(3) 0.103(3) 0.036(2) -0.039(3) -0.044(3)
C21 0.165(5) 0.054(2) 0.095(3) -0.017(2) -0.011(3) -0.011(3)
C22 0.095(3) 0.106(3) 0.133(4) 0.002(3) -0.033(3) -0.046(2)
Li1 0.060(3) 0.067(3) 0.090(4) 0.019(3) -0.033(3) -0.020(2)
Li2 0.052(3) 0.081(4) 0.066(3) 0.000(3) -0.014(2) -0.005(3)
Li3 0.076(3) 0.060(3) 0.068(3) 0.010(2) -0.030(2) -0.017(2)
Li4 0.048(2) 0.054(3) 0.057(3) -0.005(2) -0.009(2) -0.008(2)
C35 0.115(2) 0.1460(17) 0.230(3) 0.005(2) -0.034(2) -0.052(2)
C34 0.1121(10) 0.1368(12) 0.2239(14) 0.0113(12) -0.0335(12) -0.0638(12)
C38 0.1241(11) 0.1458(13) 0.1124(12) -0.0008(11) -0.0374(11) -0.0515(11)
C39 0.1350(18) 0.156(2) 0.1333(18) 0.0069(15) -0.0381(15) -0.0348(15)
C41 0.1241(13) 0.140(2) 0.108(2) 0.0085(19) -0.0432(16) -0.0390(18)
C40 0.1263(10) 0.1420(12) 0.1085(12) 0.0001(10) -0.0368(12) -0.0491(12)
C45 0.166(2) 0.1371(15) 0.096(2) 0.0043(15) -0.029(2) -0.0271(16)
C42 0.1605(13) 0.1361(11) 0.0877(13) 0.0116(12) -0.0251(12) -0.0351(9)
C43 0.167(2) 0.1371(13) 0.107(2) 0.0146(17) -0.021(2) -0.0357(13)
C44 0.1633(13) 0.1368(12) 0.0847(11) 0.0064(10) -0.0294(12) -0.0323(11)
C37 0.141(2) 0.1434(18) 0.232(2) 0.027(2) -0.019(2) -0.0484(16)
C36 0.1244(13) 0.1390(12) 0.2272(13) 0.0219(10) -0.0282(12) -0.0597(12)

loop_
_atom_type_symbol
_atom_type_description
_atom_type_scat_dispersion_real
_atom_type_scat_dispersion_imag
_atom_type_scat_source
C C 0.0033 0.0016 'International Tables Vol C Tables 4.2.6.8 and 6.1.1.4'
H H 0.0000 0.0000 'International Tables Vol C Tables 4.2.6.8 and 6.1.1.4'
Li Li -0.0003 0.0001 'International Tables Vol C Tables 4.2.6.8 and 6.1.1.4'
N N 0.0061 0.0033 'International Tables Vol C Tables 4.2.6.8 and 6.1.1.4'
O O 0.0106 0.0060 'International Tables Vol C Tables 4.2.6.8 and 6.1.1.4'
Si Si 0.0817 0.0704 'International Tables Vol C Tables 4.2.6.8 and 6.1.1.4'

loop_
_geom_angle_atom_site_label_1
_geom_angle_atom_site_label_2
_geom_angle_atom_site_label_3
_geom_angle
N2 Si1 C10 113.5(2)
N2 Si1 C9 115.28(19)
C10 Si1 C9 103.1(3)
N2 Si1 C11 107.84(19)
C10 Si1 C11 108.2(3)
C9 Si1 C11 108.6(3)
N2 Si1 Li2 33.54(15)
C10 Si1 Li2 105.8(2)
C9 Si1 Li2 145.05(19)
C11 Si1 Li2 80.4(2)
N4 Si2 C22 108.52(19)
N4 Si2 C20 115.3(2)
C22 Si2 C20 108.8(3)
N4 Si2 C21 112.74(19)
C22 Si2 C21 107.1(3)
C20 Si2 C21 104.1(2)
N4 Si2 Li3 32.08(15)
C22 Si2 Li3 83.0(2)
C20 Si2 Li3 144.8(2)
C21 Si2 Li3 103.72(18)
C36 O1 C34 111.8(5)
C36 O1 Li1 123.6(4)
C34 O1 Li1 123.9(4)
C44 O2 C42 105.2(4)
C44 O2 Li2 131.7(4)
C42 O2 Li2 117.1(3)
C40 O3 C38 112.5(4)
C40 O3 Li3 132.7(4)
C38 O3 Li3 113.2(3)
C1 N1 C7 114.5(2)
C1 N1 Li1 107.9(3)
C7 N1 Li1 116.6(3)
C1 N1 Li3 81.1(2)
C7 N1 Li3 123.6(3)
Li1 N1 Li3 107.2(2)
C1 N1 Li4 144.2(2)
C7 N1 Li4 95.4(2)
Li1 N1 Li4 72.2(2)
Li3 N1 Li4 65.6(2)
C8 N2 Si1 115.5(2)
C8 N2 Li2 113.7(3)
Si1 N2 Li2 117.8(2)
C8 N2 Li4 99.8(2)
Si1 N2 Li4 127.0(2)
Li2 N2 Li4 76.8(2)
C12 N3 C18 113.3(3)
C12 N3 Li1 107.7(3)
C18 N3 Li1 116.8(3)
C12 N3 Li4 144.6(2)
C18 N3 Li4 95.5(2)
Li1 N3 Li4 74.0(2)
C12 N3 Li2 80.4(2)
C18 N3 Li2 123.8(3)
Li1 N3 Li2 108.4(2)
Li4 N3 Li2 66.2(2)
C19 N4 Si2 114.9(2)
C19 N4 Li3 113.2(3)
Si2 N4 Li3 120.5(2)
C19 N4 Li4 98.7(3)
Si2 N4 Li4 127.0(2)
Li3 N4 Li4 75.7(2)
N1 C1 C2 119.1(3)
N1 C1 C6 126.2(3)
C2 C1 C6 114.7(3)
C1 C2 C3 122.1(3)
C1 C2 H2 119.0
C3 C2 H2 119.0
C4 C3 C2 120.2(4)
C4 C3 H3 119.9
C2 C3 H3 119.9
C5 C4 C3 118.8(4)
C5 C4 H4 120.6
C3 C4 H4 120.6
C4 C5 C6 122.3(4)
C4 C5 H5 118.9
C6 C5 H5 118.9
C5 C6 C1 121.9(3)
C5 C6 H6 119.1
C1 C6 H6 119.1
N1 C7 C8 112.9(3)
N1 C7 H7A 109.0
C8 C7 H7A 109.0
N1 C7 H7B 109.0
C8 C7 H7B 109.0
H7A C7 H7B 107.8
N2 C8 C7 116.1(3)
N2 C8 H8A 108.2
C7 C8 H8A 108.2
N2 C8 H8B 108.2
C7 C8 H8B 108.2
H8A C8 H8B 107.4
Si1 C9 H9A 109.5
Si1 C9 H9B 109.5
H9A C9 H9B 109.5
Si1 C9 H9C 109.5
H9A C9 H9C 109.5
H9B C9 H9C 109.5
Si1 C10 H10A 109.5
Si1 C10 H10B 109.5
H10A C10 H10B 109.5
Si1 C10 H10C 109.5
H10A C10 H10C 109.5
H10B C10 H10C 109.5
Si1 C11 H11A 109.5
Si1 C11 H11B 109.5
H11A C11 H11B 109.5
Si1 C11 H11C 109.5
H11A C11 H11C 109.5
H11B C11 H11C 109.5
N3 C12 C17 125.8(3)
N3 C12 C13 118.7(3)
C17 C12 C13 115.5(4)
N3 C12 Li2 66.3(2)
C17 C12 Li2 126.3(3)
C13 C12 Li2 79.2(3)
N3 C12 Li1 44.4(2)
C17 C12 Li1 144.9(3)
C13 C12 Li1 84.7(3)
Li2 C12 Li1 83.9(2)
C14 C13 C12 121.6(4)
C14 C13 H13 119.2
C12 C13 H13 119.2
C15 C14 C13 122.6(5)
C15 C14 H14 118.7
C13 C14 H14 118.7
C14 C15 C16 117.9(5)
C14 C15 H15 121.1
C16 C15 H15 121.0
C15 C16 C17 121.9(4)
C15 C16 H16 119.1
C17 C16 H16 119.1
C12 C17 C16 120.4(4)
C12 C17 H17 119.8
C16 C17 H17 119.8
N3 C18 C19 112.5(3)
N3 C18 Li4 52.11(18)
C19 C18 Li4 69.1(2)
N3 C18 H18A 109.1
C19 C18 H18A 109.1
Li4 C18 H18A 152.5
N3 C18 H18B 109.1
C19 C18 H18B 109.1
Li4 C18 H18B 98.2
H18A C18 H18B 107.8
N4 C19 C18 116.4(3)
N4 C19 Li4 48.09(18)
C18 C19 Li4 78.2(2)
N4 C19 H19A 108.2
C18 C19 H19A 108.2
Li4 C19 H19A 152.3
N4 C19 H19B 108.2
C18 C19 H19B 108.2
Li4 C19 H19B 95.5
H19A C19 H19B 107.3
Si2 C20 H20A 109.5
Si2 C20 H20B 109.5
H20A C20 H20B 109.5
Si2 C20 H20C 109.5
H20A C20 H20C 109.5
H20B C20 H20C 109.5
Si2 C21 H21A 109.5
Si2 C21 H21B 109.5
H21A C21 H21B 109.5
Si2 C21 H21C 109.5
H21A C21 H21C 109.5
H21B C21 H21C 109.5
Si2 C22 H22A 109.5
Si2 C22 H22B 109.5
H22A C22 H22B 109.5
Si2 C22 H22C 109.5
H22A C22 H22C 109.5
H22B C22 H22C 109.5
O1 Li1 N3 124.5(4)
O1 Li1 N1 122.6(4)
N3 Li1 N1 112.8(3)
O1 Li1 Li4 176.4(4)
N3 Li1 Li4 55.6(2)
N1 Li1 Li4 57.1(2)
O1 Li1 C12 100.2(3)
N3 Li1 C12 27.90(14)
N1 Li1 C12 133.4(3)
Li4 Li1 C12 79.0(2)
O1 Li1 Li3 138.0(4)
N3 Li1 Li3 89.6(2)
N1 Li1 Li3 37.79(16)
Li4 Li1 Li3 44.47(19)
C12 Li1 Li3 117.3(2)
O1 Li1 Li2 133.3(4)
N3 Li1 Li2 38.05(16)
N1 Li1 Li2 89.9(2)
Li4 Li1 Li2 44.06(19)
C12 Li1 Li2 44.09(15)
Li3 Li1 Li2 88.5(2)
O2 Li2 N2 133.5(3)
O2 Li2 N3 121.1(3)
N2 Li2 N3 102.0(3)
O2 Li2 Li4 145.4(4)
N2 Li2 Li4 51.8(2)
N3 Li2 Li4 55.15(19)
O2 Li2 C12 98.6(3)
N2 Li2 C12 127.8(3)
N3 Li2 C12 33.30(14)
Li4 Li2 C12 87.9(2)
O2 Li2 Si1 105.2(3)
N2 Li2 Si1 28.64(12)
N3 Li2 Si1 125.9(3)
Li4 Li2 Si1 71.00(19)
C12 Li2 Si1 156.0(3)
O2 Li2 Li1 150.7(3)
N2 Li2 Li1 75.8(2)
N3 Li2 Li1 33.53(14)
Li4 Li2 Li1 46.63(19)
C12 Li2 Li1 52.05(17)
Si1 Li2 Li1 104.1(2)
N4 Li3 O3 128.9(3)
N4 Li3 N1 105.6(3)
O3 Li3 N1 122.6(3)
N4 Li3 Li4 52.6(2)
O3 Li3 Li4 145.6(3)
N1 Li3 Li4 57.9(2)
N4 Li3 Si2 27.39(13)
O3 Li3 Si2 101.9(3)
N1 Li3 Si2 128.3(2)
Li4 Li3 Si2 70.67(19)
N4 Li3 Li1 77.4(2)
O3 Li3 Li1 153.7(3)
N1 Li3 Li1 34.98(15)
Li4 Li3 Li1 47.6(2)
Si2 Li3 Li1 104.4(2)
N2 Li4 N4 152.7(3)
N2 Li4 N3 104.9(3)
N4 Li4 N3 93.7(2)
N2 Li4 N1 92.6(2)
N4 Li4 N1 103.5(2)
N3 Li4 N1 101.1(2)
N2 Li4 Li3 128.0(3)
N4 Li4 Li3 51.7(2)
N3 Li4 Li3 120.3(3)
N1 Li4 Li3 56.5(2)
N2 Li4 Li2 51.36(19)
N4 Li4 Li2 130.6(3)
N3 Li4 Li2 58.7(2)
N1 Li4 Li2 120.5(3)
Li3 Li4 Li2 176.9(3)
N2 Li4 Li1 103.7(3)
N4 Li4 Li1 103.6(3)
N3 Li4 Li1 50.35(19)
N1 Li4 Li1 50.70(19)
Li3 Li4 Li1 88.0(3)
Li2 Li4 Li1 89.3(3)
N2 Li4 C19 163.0(3)
N4 Li4 C19 33.19(14)
N3 Li4 C19 61.65(16)
N1 Li4 C19 100.1(2)
Li3 Li4 C19 69.0(2)
Li2 Li4 C19 111.8(2)
Li1 Li4 C19 76.3(2)
N2 Li4 C18 131.0(3)
N4 Li4 C18 62.07(17)
N3 Li4 C18 32.35(12)
N1 Li4 C18 113.2(2)
Li3 Li4 C18 100.7(2)
Li2 Li4 C18 79.7(2)
Li1 Li4 C18 69.1(2)
C19 Li4 C18 32.68(12)
C34 C35 H35A 120.0
C34 C35 H35B 120.0
H35A C35 H35B 120.0
C35 C34 O1 109.9(7)
C35 C34 H34 125.0
O1 C34 H34 125.0
C39 C38 O3 117.3(5)
C39 C38 H38A 108.0
O3 C38 H38A 108.0
C39 C38 H38B 108.0
O3 C38 H38B 108.0
H38A C38 H38B 107.2
C38 C39 H39A 109.5
C38 C39 H39B 109.5
H39A C39 H39B 109.5
C38 C39 H39C 109.5
H39A C39 H39C 109.5
H39B C39 H39C 109.5
C40 C41 H41A 109.5
C40 C41 H41B 109.5
H41A C41 H41B 109.5
C40 C41 H41C 109.5
H41A C41 H41C 109.5
H41B C41 H41C 109.5
O3 C40 C41 101.0(5)
O3 C40 H40A 111.6
C41 C40 H40A 111.6
O3 C40 H40B 111.6
C41 C40 H40B 111.6
H40A C40 H40B 109.4
C44 C45 H45A 109.5
C44 C45 H45B 109.5
H45A C45 H45B 109.5
C44 C45 H45C 109.5
H45A C45 H45C 109.5
H45B C45 H45C 109.5
C43 C42 O2 109.9(5)
C43 C42 H42A 109.7
O2 C42 H42A 109.7
C43 C42 H42B 109.7
O2 C42 H42B 109.7
H42A C42 H42B 108.2
C42 C43 H43A 109.5
C42 C43 H43B 109.5
H43A C43 H43B 109.5
C42 C43 H43C 109.5
H43A C43 H43C 109.5
H43B C43 H43C 109.5
O2 C44 C45 101.1(5)
O2 C44 H44A 111.5
C45 C44 H44A 111.5
O2 C44 H44B 111.5
C45 C44 H44B 111.5
H44A C44 H44B 109.4
C36 C37 H37A 109.5
C36 C37 H37B 109.5
H37A C37 H37B 109.5
C36 C37 H37C 109.5
H37A C37 H37C 109.5
H37B C37 H37C 109.5
O1 C36 C37 101.2(6)
O1 C36 H36A 111.5
C37 C36 H36A 111.5
O1 C36 H36B 111.5
C37 C36 H36B 111.5
H36A C36 H36B 109.4

loop_
_geom_bond_atom_site_label_1
_geom_bond_atom_site_label_2
_geom_bond_distance
Si1 N2 1.693(3)
Si1 C10 1.870(5)
Si1 C9 1.873(5)
Si1 C11 1.874(5)
Si1 Li2 3.124(6)
Si2 N4 1.693(3)
Si2 C22 1.862(5)
Si2 C20 1.874(5)
Si2 C21 1.900(4)
Si2 Li3 3.170(6)
O1 C36 1.439(8)
O1 C34 1.452(7)
O1 Li1 1.871(7)
O2 C44 1.324(6)
O2 C42 1.637(7)
O2 Li2 1.913(7)
O3 C40 1.316(6)
O3 C38 1.654(6)
O3 Li3 1.958(7)
N1 C1 1.369(4)
N1 C7 1.472(4)
N1 Li1 2.067(7)
N1 Li3 2.209(7)
N1 Li4 2.243(6)
N2 C8 1.467(4)
N2 Li2 1.951(7)
N2 Li4 1.964(5)
N3 C12 1.363(5)
N3 C18 1.480(4)
N3 Li1 2.036(7)
N3 Li4 2.182(6)
N3 Li2 2.272(6)
N4 C19 1.454(4)
N4 Li3 1.955(6)
N4 Li4 1.977(5)
C1 C2 1.401(4)
C1 C6 1.419(5)
C2 C3 1.410(5)
C2 H2 0.9500
C3 C4 1.364(6)
C3 H3 0.9500
C4 C5 1.357(6)
C4 H4 0.9500
C5 C6 1.366(5)
C5 H5 0.9500
C6 H6 0.9500
C7 C8 1.524(5)
C7 H7A 0.9900
C7 H7B 0.9900
C8 H8A 0.9900
C8 H8B 0.9900
C9 H9A 0.9800
C9 H9B 0.9800
C9 H9C 0.9800
C10 H10A 0.9800
C10 H10B 0.9800
C10 H10C 0.9800
C11 H11A 0.9800
C11 H11B 0.9800
C11 H11C 0.9800
C12 C17 1.408(5)
C12 C13 1.439(5)
C12 Li2 2.447(7)
C12 Li1 2.774(7)
C13 C14 1.383(6)
C13 H13 0.9500
C14 C15 1.341(7)
C14 H14 0.9500
C15 C16 1.399(7)
C15 H15 0.9500
C16 C17 1.411(7)
C16 H16 0.9500
C17 H17 0.9500
C18 C19 1.518(5)
C18 Li4 2.752(6)
C18 H18A 0.9900
C18 H18B 0.9900
C19 Li4 2.626(6)
C19 H19A 0.9900
C19 H19B 0.9900
C20 H20A 0.9800
C20 H20B 0.9800
C20 H20C 0.9800
C21 H21A 0.9800
C21 H21B 0.9800
C21 H21C 0.9800
C22 H22A 0.9800
C22 H22B 0.9800
C22 H22C 0.9800
Li1 Li4 2.542(8)
Li1 Li3 3.443(9)
Li1 Li2 3.497(9)
Li2 Li4 2.432(8)
Li3 Li4 2.413(8)
C35 C34 1.235(9)
C35 H35A 0.9500
C35 H35B 0.9500
C34 H34 0.9500
C38 C39 1.373(8)
C38 H38A 0.9900
C38 H38B 0.9900
C39 H39A 0.9800
C39 H39B 0.9800
C39 H39C 0.9800
C41 C40 1.362(7)
C41 H41A 0.9800
C41 H41B 0.9800
C41 H41C 0.9800
C40 H40A 0.9900
C40 H40B 0.9900
C45 C44 1.429(8)
C45 H45A 0.9800
C45 H45B 0.9800
C45 H45C 0.9800
C42 C43 1.443(9)
C42 H42A 0.9900
C42 H42B 0.9900
C43 H43A 0.9800
C43 H43B 0.9800
C43 H43C 0.9800
C44 H44A 0.9900
C44 H44B 0.9900
C37 C36 1.617(9)
C37 H37A 0.9800
C37 H37B 0.9800
C37 H37C 0.9800
C36 H36A 0.9900
C36 H36B 0.9900

loop_
_geom_torsion_atom_site_label_1
_geom_torsion_atom_site_label_2
_geom_torsion_atom_site_label_3
_geom_torsion_atom_site_label_4
_geom_torsion
C10 Si1 N2 C8 55.9(3)
C9 Si1 N2 C8 -62.8(3)
C11 Si1 N2 C8 175.7(3)
Li2 Si1 N2 C8 139.1(4)
C10 Si1 N2 Li2 -83.2(3)
C9 Si1 N2 Li2 158.2(3)
C11 Si1 N2 Li2 36.6(3)
C10 Si1 N2 Li4 -177.5(3)
C9 Si1 N2 Li4 63.9(4)
C11 Si1 N2 Li4 -57.6(3)
Li2 Si1 N2 Li4 -94.3(4)
C22 Si2 N4 C19 -179.9(3)
C20 Si2 N4 C19 -57.6(3)
C21 Si2 N4 C19 61.7(3)
Li3 Si2 N4 C19 141.0(4)
C22 Si2 N4 Li3 39.1(3)
C20 Si2 N4 Li3 161.3(3)
C21 Si2 N4 Li3 -79.4(3)
C22 Si2 N4 Li4 -55.8(3)
C20 Si2 N4 Li4 66.4(3)
C21 Si2 N4 Li4 -174.3(3)
Li3 Si2 N4 Li4 -95.0(4)
C7 N1 C1 C2 -176.6(3)
Li1 N1 C1 C2 -44.9(4)
Li3 N1 C1 C2 60.4(3)
Li4 N1 C1 C2 39.3(6)
C7 N1 C1 C6 2.6(5)
Li1 N1 C1 C6 134.3(4)
Li3 N1 C1 C6 -120.4(4)
Li4 N1 C1 C6 -141.5(4)
N1 C1 C2 C3 -178.2(4)
C6 C1 C2 C3 2.5(5)
C1 C2 C3 C4 -1.8(6)
C2 C3 C4 C5 0.7(7)
C3 C4 C5 C6 -0.6(7)
C4 C5 C6 C1 1.5(7)
N1 C1 C6 C5 178.4(4)
C2 C1 C6 C5 -2.4(6)
C1 N1 C7 C8 165.3(3)
Li1 N1 C7 C8 37.8(4)
Li3 N1 C7 C8 -99.1(4)
Li4 N1 C7 C8 -34.9(3)
Si1 N2 C8 C7 97.2(3)
Li2 N2 C8 C7 -122.1(3)
Li4 N2 C8 C7 -42.3(3)
N1 C7 C8 N2 59.5(4)
C18 N3 C12 C17 4.1(5)
Li1 N3 C12 C17 134.9(4)
Li4 N3 C12 C17 -137.8(4)
Li2 N3 C12 C17 -118.7(4)
C18 N3 C12 C13 -175.5(3)
Li1 N3 C12 C13 -44.7(4)
Li4 N3 C12 C13 42.5(6)
Li2 N3 C12 C13 61.7(3)
C18 N3 C12 Li2 122.8(3)
Li1 N3 C12 Li2 -106.4(3)
Li4 N3 C12 Li2 -19.2(5)
C18 N3 C12 Li1 -130.8(3)
Li4 N3 C12 Li1 87.2(5)
Li2 N3 C12 Li1 106.4(3)
N3 C12 C13 C14 178.7(4)
C17 C12 C13 C14 -0.9(6)
Li2 C12 C13 C14 -126.1(4)
Li1 C12 C13 C14 149.1(4)
C12 C13 C14 C15 2.5(7)
C13 C14 C15 C16 -3.2(8)
C14 C15 C16 C17 2.3(8)
N3 C12 C17 C16 -179.5(4)
C13 C12 C17 C16 0.1(6)
Li2 C12 C17 C16 95.5(5)
Li1 C12 C17 C16 -119.9(5)
C15 C16 C17 C12 -0.9(7)
C12 N3 C18 C19 165.4(3)
Li1 N3 C18 C19 39.3(4)
Li4 N3 C18 C19 -35.6(3)
Li2 N3 C18 C19 -100.6(4)
C12 N3 C18 Li4 -159.0(3)
Li1 N3 C18 Li4 74.9(3)
Li2 N3 C18 Li4 -64.9(3)
Si2 N4 C19 C18 96.8(3)
Li3 N4 C19 C18 -119.3(3)
Li4 N4 C19 C18 -41.2(3)
Si2 N4 C19 Li4 138.0(3)
Li3 N4 C19 Li4 -78.1(3)
N3 C18 C19 N4 59.5(4)
Li4 C18 C19 N4 30.0(3)
N3 C18 C19 Li4 29.5(3)
C36 O1 Li1 N3 163.1(5)
C34 O1 Li1 N3 -27.2(8)
C36 O1 Li1 N1 -12.1(7)
C34 O1 Li1 N1 157.6(5)
C36 O1 Li1 C12 148.2(5)
C34 O1 Li1 C12 -42.0(6)
C36 O1 Li1 Li3 -58.3(7)
C34 O1 Li1 Li3 111.4(6)
C36 O1 Li1 Li2 114.8(6)
C34 O1 Li1 Li2 -75.5(7)
C36 O1 C34 C35 123.7(7)
Li1 O1 C34 C35 -47.1(9)
C40 O3 C38 C39 66.5(7)
Li3 O3 C38 C39 -126.1(6)
C38 O3 C40 C41 -167.4(4)
Li3 O3 C40 C41 28.4(7)
C44 O2 C42 C43 -86.6(6)
Li2 O2 C42 C43 117.4(5)
C42 O2 C44 C45 175.2(5)
Li2 O2 C44 C45 -33.7(8)
C34 O1 C36 C37 116.1(6)
Li1 O1 C36 C37 -73.1(7)
